data_4077189
loop_
_publ_author_name
'Le Magu\`eres, P.'
'Lindeman, S. V.'
'Kochi, J. K.'

_publ_section_title
;
 Electron Redistribution of Aromatic Ligands in (Arene)Cr(CO)3Complexes.
 Structural (Bond-Length) Changes as Quantitative Measures
;
_journal_issue 1
_journal_name_full Organometallics
_journal_page_first 115
_journal_paper_doi 10.1021/om000658l
_journal_volume 20
_journal_year 2001
_chemical_compound_source 'chemical synthesis'
_chemical_formula_sum 'C15 H18 Cr O3'
_chemical_formula_weight 298.29
_chemical_name_systematic
; 
 \h^6^-Hexamethylbenzenechromium(0)tricarbonyl 
;
_space_group_IT_number 61
_symmetry_cell_setting orthorhombic
_symmetry_space_group_name_Hall '-P 2ac 2ab'
_symmetry_space_group_name_H-M 'P b c a'
_atom_sites_solution_hydrogens geom
_atom_sites_solution_primary direct
_atom_sites_solution_secondary difmap
_audit_creation_method SHELXL
_cell_angle_alpha 90.00
_cell_angle_beta 90.00
_cell_angle_gamma 90.00
_cell_formula_units_Z 8
_cell_length_a 13.5997(5)
_cell_length_b 13.2814(5)
_cell_length_c 15.1233(6)
_cell_measurement_reflns_used 384
_cell_measurement_temperature 93(2)
_cell_measurement_theta_max 32
_cell_measurement_theta_min 2
_cell_volume 2731.62(18)
_computing_cell_refinement 'SAINT V4.050 (Siemens, 1989-95)'
_computing_data_collection 'SMART V4.050 (Siemens, 1989-95)'
_computing_data_reduction 'SAINT & SADABS (Sheldrick, 1996)'
_computing_molecular_graphics 'XP V5.06 (Siemens, 1996)'
_computing_publication_material 'SHELXL-93 & XCIF V5.05 (Siemens, 1996)'
_computing_structure_refinement 'SHELXL-93 (Sheldrick, 1993)'
_computing_structure_solution 'SHELXS-86 (Sheldrick, 1990)'
_diffrn_ambient_temperature 93(2)
_diffrn_measurement_device 'Siemens SMART'
_diffrn_measurement_method
;
 \w-scan, frame range 0.3 deg, hemisphere
;
_diffrn_radiation_monochromator graphite
_diffrn_radiation_source 'fine-focus sealed tube'
_diffrn_radiation_type MoK\a
_diffrn_radiation_wavelength 0.71073
_diffrn_reflns_av_R_equivalents 0.0192
_diffrn_reflns_av_sigmaI/netI 0.0080
_diffrn_reflns_limit_h_max 21
_diffrn_reflns_limit_h_min 0
_diffrn_reflns_limit_k_max 21
_diffrn_reflns_limit_k_min 0
_diffrn_reflns_limit_l_max 24
_diffrn_reflns_limit_l_min 0
_diffrn_reflns_number 38002
_diffrn_reflns_theta_max 35.42
_diffrn_reflns_theta_min 2.53
_diffrn_standards_decay_% 0.2
_diffrn_standards_number 551
_exptl_absorpt_coefficient_mu 0.838
_exptl_absorpt_correction_T_max 0.928
_exptl_absorpt_correction_T_min 0.724
_exptl_absorpt_correction_type 'Semi-empirical (SADABS procedure)'
_exptl_crystal_colour yellow
_exptl_crystal_density_diffrn 1.451
_exptl_crystal_density_method none
_exptl_crystal_description prism
_exptl_crystal_F_000 1248
_exptl_crystal_size_max 0.3
_exptl_crystal_size_mid 0.25
_exptl_crystal_size_min 0.15
_refine_diff_density_max 0.463
_refine_diff_density_min -0.632
_refine_diff_density_rms 0.061
_refine_ls_extinction_method none
_refine_ls_goodness_of_fit_all 1.011
_refine_ls_goodness_of_fit_obs 1.028
_refine_ls_hydrogen_treatment refall
_refine_ls_matrix_type full
_refine_ls_number_parameters 244
_refine_ls_number_reflns 5954
_refine_ls_number_restraints 0
_refine_ls_restrained_S_all 1.142
_refine_ls_restrained_S_obs 1.028
_refine_ls_R_factor_all 0.0322
_refine_ls_R_factor_obs 0.0254
_refine_ls_shift/esd_max -0.052
_refine_ls_shift/esd_mean 0.003
_refine_ls_structure_factor_coef Fsqd
_refine_ls_weighting_details 'w=1/[\s^2^(Fo^2^)+(0.0464P)^2^+0.6201P] where P=(Fo^2^+2Fc^2^)/3'
_refine_ls_weighting_scheme calc
_refine_ls_wR_factor_all 0.0874
_refine_ls_wR_factor_obs 0.0722
_reflns_number_observed 5045
_reflns_number_total 5978
_reflns_observed_criterion >2sigma(I)
_cod_data_source_file om000658l.cif
_cod_data_source_block HMB-Cr(CO)3
_cod_depositor_comments
;
The following automatic conversions were performed:

'_refine_ls_weighting_scheme' value 'calc
w=1/[\s^2^(Fo^2^)+(0.0464P)^2^+0.6201P] where P=(Fo^2^+2Fc^2^)/3' was
changed to 'calc'. New tag '_refine_ls_weighting_details' was
created. The value of the new tag was set to
'w=1/[\s^2^(Fo^2^)+(0.0464P)^2^+0.6201P] where P=(Fo^2^+2Fc^2^)/3'.

Automatic conversion script
Id: cif_fix_values 3143 2015-03-26 13:38:13Z robertas 
;
_cod_original_cell_volume 2731.6(2)
_cod_original_sg_symbol_H-M Pbca
_cod_database_code 4077189

loop_
_symmetry_equiv_pos_as_xyz
'x, y, z'
'-x+1/2, -y, z+1/2'
'-x, y+1/2, -z+1/2'
'x+1/2, -y+1/2, -z'
'-x, -y, -z'
'x-1/2, y, -z-1/2'
'x, -y-1/2, z-1/2'
'-x-1/2, y-1/2, z'

loop_
_atom_site_aniso_label
_atom_site_aniso_U_11
_atom_site_aniso_U_22
_atom_site_aniso_U_33
_atom_site_aniso_U_23
_atom_site_aniso_U_13
_atom_site_aniso_U_12
Cr1 0.01338(6) 0.01005(6) 0.01007(6) 0.00030(3) 0.00014(3) 0.00045(3)
O1 0.0595(5) 0.0177(3) 0.0166(3) -0.0039(2) 0.0015(3) 0.0010(3)
O2 0.0209(3) 0.0312(3) 0.0250(3) 0.0089(2) -0.0005(2) 0.0080(2)
O3 0.0213(3) 0.0247(3) 0.0250(3) 0.0060(2) 0.0018(2) -0.0047(2)
C1 0.0139(3) 0.0136(2) 0.0123(2) -0.0015(2) -0.0002(2) -0.0006(2)
C2 0.0141(2) 0.0127(2) 0.0129(3) -0.0010(2) 0.0012(2) 0.0006(2)
C3 0.0134(3) 0.0124(2) 0.0160(3) 0.0005(2) -0.0014(2) 0.0009(2)
C4 0.0182(3) 0.0126(2) 0.0124(3) 0.0009(2) -0.0022(2) 0.0002(2)
C5 0.0179(3) 0.0121(2) 0.0119(2) 0.0009(2) 0.0016(2) 0.0005(2)
C6 0.0140(2) 0.0131(3) 0.0143(3) -0.0003(2) 0.0017(2) -0.0003(2)
C7 0.0297(4) 0.0133(3) 0.0136(3) 0.0012(2) 0.0006(2) 0.0007(2)
C8 0.0172(3) 0.0167(3) 0.0154(3) 0.0023(2) 0.0022(2) 0.0014(2)
C9 0.0167(3) 0.0152(3) 0.0155(3) 0.0011(2) -0.0012(2) 0.0003(2)
C11 0.0197(3) 0.0264(4) 0.0150(3) -0.0029(3) -0.0026(2) -0.0035(3)
C12 0.0183(3) 0.0233(3) 0.0166(3) -0.0016(2) 0.0047(2) 0.0017(2)
C13 0.0144(3) 0.0208(3) 0.0276(4) -0.0011(3) -0.0023(3) 0.0010(2)
C14 0.0294(4) 0.0275(4) 0.0150(3) 0.0009(3) -0.0076(3) -0.0026(3)
C15 0.0277(4) 0.0214(3) 0.0139(3) 0.0008(2) 0.0058(2) 0.0032(3)
C16 0.0140(3) 0.0240(3) 0.0251(3) -0.0037(3) 0.0034(2) -0.0018(2)

loop_
_atom_site_label
_atom_site_type_symbol
_atom_site_fract_x
_atom_site_fract_y
_atom_site_fract_z
_atom_site_U_iso_or_equiv
_atom_site_thermal_displace_type
_atom_site_occupancy
_atom_site_calc_flag
Cr1 Cr 0.191382(8) 0.252484(7) 0.076207(7) 0.01116(4) Uani 1 d
O1 O 0.20077(6) 0.09657(5) -0.06619(4) 0.0313(2) Uani 1 d
O2 O 0.34750(5) 0.14374(5) 0.17836(4) 0.02570(13) Uani 1 d
O3 O 0.03801(5) 0.13266(5) 0.17185(4) 0.02367(12) Uani 1 d
C1 C 0.23852(5) 0.39854(5) 0.13717(4) 0.01323(11) Uani 1 d
C2 C 0.13439(5) 0.39427(5) 0.13773(4) 0.01325(11) Uani 1 d
C3 C 0.08213(5) 0.37662(5) 0.05667(5) 0.01395(11) Uani 1 d
C4 C 0.13482(5) 0.36316(5) -0.02328(4) 0.01444(11) Uani 1 d
C5 C 0.24023(5) 0.36702(5) -0.02360(4) 0.01397(11) Uani 1 d
C6 C 0.29183(5) 0.38542(5) 0.05597(5) 0.01379(11) Uani 1 d
C7 C 0.19718(6) 0.15565(6) -0.00985(5) 0.01884(13) Uani 1 d
C8 C 0.28676(5) 0.18537(5) 0.13857(5) 0.01642(12) Uani 1 d
C9 C 0.09782(5) 0.17851(5) 0.13470(5) 0.01577(12) Uani 1 d
C11 C 0.29583(6) 0.41908(7) 0.22070(5) 0.02037(13) Uani 1 d
C12 C 0.07675(6) 0.40975(6) 0.22195(5) 0.01940(13) Uani 1 d
C13 C -0.02902(6) 0.37409(6) 0.05719(6) 0.02094(14) Uani 1 d
C14 C 0.08191(7) 0.34756(7) -0.10993(5) 0.02399(15) Uani 1 d
C15 C 0.29366(7) 0.35402(6) -0.11023(5) 0.02101(14) Uani 1 d
C16 C 0.40256(6) 0.39478(7) 0.05668(6) 0.02103(14) Uani 1 d
H11A H 0.3249(11) 0.4863(13) 0.2243(11) 0.049(5) Uiso 1 d
H11B H 0.3487(14) 0.3698(15) 0.2314(13) 0.064(5) Uiso 1 d
H11C H 0.2643(15) 0.4051(14) 0.2720(12) 0.064(5) Uiso 1 d
H12A H 0.0422(11) 0.4751(12) 0.2212(10) 0.043(4) Uiso 1 d
H12B H 0.0254(13) 0.3564(13) 0.2323(11) 0.051(4) Uiso 1 d
H12C H 0.1181(13) 0.4014(12) 0.2740(11) 0.054(5) Uiso 1 d
H13A H -0.0557(13) 0.3269(15) 0.0201(12) 0.064(5) Uiso 1 d
H13B H -0.0572(13) 0.3521(14) 0.1076(13) 0.059(5) Uiso 1 d
H13C H -0.0597(16) 0.4360(18) 0.0598(14) 0.079(6) Uiso 1 d
H14A H 0.0940(13) 0.4048(13) -0.1463(12) 0.054(5) Uiso 1 d
H14B H 0.1029(12) 0.2880(13) -0.1375(11) 0.050(4) Uiso 1 d
H14C H 0.0144(16) 0.3557(16) -0.1056(14) 0.077(6) Uiso 1 d
H15A H 0.3581(17) 0.3350(17) -0.1051(14) 0.077(6) Uiso 1 d
H15B H 0.2920(13) 0.4136(16) -0.1478(13) 0.062(5) Uiso 1 d
H15C H 0.2689(12) 0.2987(13) -0.1421(10) 0.048(4) Uiso 1 d
H16A H 0.4221(13) 0.4587(15) 0.0698(11) 0.055(5) Uiso 1 d
H16B H 0.4365(14) 0.3506(15) 0.0937(13) 0.068(6) Uiso 1 d
H16C H 0.4379(16) 0.3618(19) 0.0112(16) 0.095(8) Uiso 1 d

loop_
_atom_type_symbol
_atom_type_description
_atom_type_scat_dispersion_real
_atom_type_scat_dispersion_imag
_atom_type_scat_source
C C 0.0033 0.0016 'International Tables Vol C Tables 4.2.6.8 and 6.1.1.4'
H H 0.0000 0.0000 'International Tables Vol C Tables 4.2.6.8 and 6.1.1.4'
O O 0.0106 0.0060 'International Tables Vol C Tables 4.2.6.8 and 6.1.1.4'
Cr Cr 0.3209 0.6236 'International Tables Vol C Tables 4.2.6.8 and 6.1.1.4'

loop_
_geom_angle_atom_site_label_1
_geom_angle_atom_site_label_2
_geom_angle_atom_site_label_3
_geom_angle
C7 Cr1 C8 89.64(3)
C7 Cr1 C9 89.79(3)
C8 Cr1 C9 88.99(3)
C7 Cr1 C3 116.87(3)
C8 Cr1 C3 153.47(3)
C9 Cr1 C3 89.87(3)
C7 Cr1 C2 154.27(3)
C8 Cr1 C2 116.09(3)
C9 Cr1 C2 90.57(3)
C3 Cr1 C2 37.42(2)
C7 Cr1 C4 89.90(3)
C8 Cr1 C4 155.09(3)
C9 Cr1 C4 115.92(3)
C3 Cr1 C4 36.89(3)
C2 Cr1 C4 66.94(2)
C7 Cr1 C1 152.59(3)
C8 Cr1 C1 90.39(3)
C9 Cr1 C1 117.61(3)
C3 Cr1 C1 66.85(2)
C2 Cr1 C1 36.88(2)
C4 Cr1 C1 78.85(2)
C7 Cr1 C5 89.16(3)
C8 Cr1 C5 117.77(3)
C9 Cr1 C5 153.22(3)
C3 Cr1 C5 66.95(2)
C2 Cr1 C5 79.15(2)
C4 Cr1 C5 37.32(3)
C1 Cr1 C5 66.75(2)
C7 Cr1 C6 115.32(3)
C8 Cr1 C6 91.25(3)
C9 Cr1 C6 154.89(3)
C3 Cr1 C6 78.90(3)
C2 Cr1 C6 66.87(2)
C4 Cr1 C6 66.59(2)
C1 Cr1 C6 37.28(2)
C5 Cr1 C6 36.67(2)
C2 C1 C6 120.30(6)
C2 C1 C11 121.21(6)
C6 C1 C11 118.47(6)
C2 C1 Cr1 71.46(4)
C6 C1 Cr1 71.81(4)
C11 C1 Cr1 130.42(5)
C1 C2 C3 119.73(6)
C1 C2 C12 121.23(6)
C3 C2 C12 119.04(6)
C1 C2 Cr1 71.65(4)
C3 C2 Cr1 71.30(4)
C12 C2 Cr1 130.16(5)
C4 C3 C2 119.91(6)
C4 C3 C13 120.48(6)
C2 C3 C13 119.60(6)
C4 C3 Cr1 71.58(4)
C2 C3 Cr1 71.29(4)
C13 C3 Cr1 130.27(5)
C3 C4 C5 120.26(6)
C3 C4 C14 121.14(7)
C5 C4 C14 118.58(6)
C3 C4 Cr1 71.53(4)
C5 C4 Cr1 71.49(4)
C14 C4 Cr1 131.07(5)
C6 C5 C4 119.94(6)
C6 C5 C15 121.32(7)
C4 C5 C15 118.72(6)
C6 C5 Cr1 72.04(4)
C4 C5 Cr1 71.19(4)
C15 C5 Cr1 130.51(5)
C5 C6 C1 119.85(6)
C5 C6 C16 120.98(6)
C1 C6 C16 119.14(6)
C5 C6 Cr1 71.30(4)
C1 C6 Cr1 70.91(4)
C16 C6 Cr1 131.89(5)
O1 C7 Cr1 177.98(7)
O2 C8 Cr1 179.35(7)
O3 C9 Cr1 179.24(7)
C1 C11 H11A 114.9(10)
C1 C11 H11B 113.2(11)
H11A C11 H11B 107.6(14)
C1 C11 H11C 115.9(12)
H11A C11 H11C 109.3(16)
H11B C11 H11C 93.9(16)
C2 C12 H12A 110.9(9)
C2 C12 H12B 113.3(9)
H12A C12 H12B 106.8(12)
C2 C12 H12C 111.5(10)
H12A C12 H12C 112.6(13)
H12B C12 H12C 101.3(13)
C3 C13 H13A 114.0(11)
C3 C13 H13B 115.9(11)
H13A C13 H13B 97.3(16)
C3 C13 H13C 115.6(14)
H13A C13 H13C 117.2(17)
H13B C13 H13C 93.4(16)
C4 C14 H14A 108.0(11)
C4 C14 H14B 110.9(10)
H14A C14 H14B 111.3(14)
C4 C14 H14C 113.3(13)
H14A C14 H14C 96.8(16)
H14B C14 H14C 115.5(16)
C5 C15 H15A 114.8(13)
C5 C15 H15B 113.8(11)
H15A C15 H15B 107.2(16)
C5 C15 H15C 111.2(10)
H15A C15 H15C 99.8(16)
H15B C15 H15C 109.1(15)
C6 C16 H16A 111.6(11)
C6 C16 H16B 116.5(12)
H16A C16 H16B 108.1(16)
C6 C16 H16C 117.6(13)
H16A C16 H16C 116.2(17)
H16B C16 H16C 83.9(17)

loop_
_geom_bond_atom_site_label_1
_geom_bond_atom_site_label_2
_geom_bond_distance
Cr1 C7 1.8313(8)
Cr1 C8 1.8348(7)
Cr1 C9 1.8349(7)
Cr1 C3 2.2390(7)
Cr1 C2 2.2389(7)
Cr1 C4 2.2396(7)
Cr1 C1 2.2414(7)
Cr1 C5 2.2436(7)
Cr1 C6 2.2533(7)
O1 C7 1.1595(10)
O2 C8 1.1620(9)
O3 C9 1.1612(9)
C1 C2 1.4172(10)
C1 C6 1.4366(9)
C1 C11 1.5092(10)
C2 C3 1.4363(9)
C2 C12 1.5097(10)
C3 C4 1.4168(10)
C3 C13 1.5119(10)
C4 C5 1.4345(10)
C4 C14 1.5092(10)
C5 C6 1.4144(10)
C5 C15 1.5080(10)
C6 C16 1.5111(10)
C11 H11A 0.98(2)
C11 H11B 0.99(2)
C11 H11C 0.91(2)
C12 H12A 0.99(2)
C12 H12B 1.01(2)
C12 H12C 0.97(2)
C13 H13A 0.92(2)
C13 H13B 0.90(2)
C13 H13C 0.92(2)
C14 H14A 0.95(2)
C14 H14B 0.94(2)
C14 H14C 0.93(2)
C15 H15A 0.92(2)
C15 H15B 0.97(2)
C15 H15C 0.94(2)
C16 H16A 0.91(2)
C16 H16B 0.93(2)
C16 H16C 0.95(2)
